data_4519023
loop_
_publ_author_name
'Huke, Cameron D.'
'Taylor, Laurence J.'
'Argent, Stephen P.'
'Kays, Deborah L.'

_publ_section_title
;
 Catalyst-free Hydrophosphinylation of Isocyanates and Isothiocyanates
 under Low-Added-Solvent Conditions
;
_journal_issue 32
_journal_name_full 'ACS Sustainable Chemistry &amp; Engineering'
_journal_page_first 10704
_journal_page_last 10709
_journal_paper_doi 10.1021/acssuschemeng.1c02907
_journal_volume 9
_journal_year 2021
_chemical_formula_moiety 'C18 H16 N O3 P'
_chemical_formula_sum 'C18 H16 N O3 P'
_chemical_formula_weight 325.29
_space_group_crystal_system triclinic
_space_group_IT_number 2
_space_group_name_Hall '-P 1'
_space_group_name_H-M_alt 'P -1'
_atom_sites_solution_hydrogens mixed
_atom_sites_solution_primary dual
_atom_sites_solution_secondary difmap
_audit_creation_date 2021-02-18
_audit_creation_method
;
Olex2 1.3
(compiled 2020.11.12 svn.r5f609507 for OlexSys, GUI svn.r6257)
;
_cell_angle_alpha 108.405(4)
_cell_angle_beta 96.291(3)
_cell_angle_gamma 90.405(3)
_cell_formula_units_Z 4
_cell_length_a 8.4872(3)
_cell_length_b 11.6741(5)
_cell_length_c 16.8354(6)
_cell_measurement_reflns_used 4724
_cell_measurement_temperature 120(2)
_cell_measurement_theta_max 72.0710
_cell_measurement_theta_min 3.9770
_cell_volume 1571.67(11)
_computing_cell_refinement 'CrysAlisPro 1.171.40.82a (Rigaku OD, 2020)'
_computing_data_collection 'CrysAlisPro 1.171.40.82a (Rigaku OD, 2020)'
_computing_data_reduction 'CrysAlisPro 1.171.40.82a (Rigaku OD, 2020)'
_computing_molecular_graphics 'Olex2 1.3 (Dolomanov et al., 2009)'
_computing_publication_material 'Olex2 1.3 (Dolomanov et al., 2009)'
_computing_structure_refinement 'SHELXL 2018/3 (Sheldrick, 2015)'
_computing_structure_solution 'SHELXT 2018/2 (Sheldrick, 2018)'
_diffrn_ambient_environment 'N2 gas'
_diffrn_ambient_temperature 120(2)
_diffrn_crystal_treatment 'flash frozen in gaseous N2'
_diffrn_detector 'CCD area detector'
_diffrn_detector_area_resol_mean 4.2207
_diffrn_detector_type 'Agilent Diffraction Titan S2 detector'
_diffrn_measured_fraction_theta_full 0.999
_diffrn_measured_fraction_theta_max 0.978
_diffrn_measurement_details
;
List of Runs (angles in degrees, time in seconds):

  # Type    Start    End  Width  t~exp~   \w     \q     \k     \f   Frames
--------------------------------------------------------------------------
  1  \w     -4.00  23.00   1.00    2.00    --   30.00  88.00 -59.56   27
  2  \w    -12.00  13.00   1.00    2.00    --   30.00 104.00 121.48   25
  3  \w      3.00  30.00   1.00    2.00    --   34.00  76.00-172.53   27
  4  \w     -2.00  23.00   1.00    2.00    --   34.00  91.00 147.06   25
  5  \w     19.00  59.00   1.00    2.00    --   41.87  38.00-150.00   40
  6  \w     27.00  95.00   1.00    2.00    --   41.87-125.00-120.00   68
  7  \w     19.00 104.00   1.00    2.00    --   41.87  38.00  60.00   85
  8  \w    -27.00  66.00   1.00    2.00    --   41.87 -57.00   0.00   93
  9  \w     14.00  39.00   1.00    2.00    --   46.00  80.00  32.47   25
 10  \w     13.00  39.00   1.00    2.00    --   46.00  81.00-124.63   26
 11  \w     13.00  38.00   1.00    2.00    --   46.00  82.00 170.36   25
 12  \w     14.00  41.00   1.00    2.00    --   46.00  80.00  -9.66   27
 13  \w     25.00  73.00   1.00    2.00    --   54.00  74.00 107.18   48
 14  \w     79.00 116.00   1.00    2.00    --   54.00  74.00 107.18   37
 15  \w     29.00  62.00   1.00    2.00    --   58.00  73.00 -66.37   33
 16  \w     71.00 131.00   1.00    2.00    --   58.00  73.00 -66.37   60
 17  \w     34.00  61.00   1.00    2.00    --   62.00  73.00-107.00   27
 18  \w     34.00  61.00   1.00    2.00    --   62.00  72.00  30.43   27
 19  \w     36.00  70.00   1.00    2.00    --   66.00  74.00 -58.88   34
 20  \w     35.00  64.00   1.00    2.00    --   66.00  74.00  57.66   29
 21  \w     36.00  64.00   1.00    2.00    --   66.00  74.00 147.37   28
 22  \w     96.00 143.00   1.00    2.00    --   70.00  73.00 119.85   47
 23  \w     40.00  72.00   1.00    2.00    --   70.00  73.00 119.85   32
 24  \w    106.00 135.00   1.00    2.00    --   70.00  73.00 -18.49   29
 25  \w     40.00  73.00   1.00    2.00    --   70.00  73.00 -18.49   33
 26  \w     48.00  82.00   1.00    8.00    --   74.00  60.00 103.09   34
 27  \w     44.00  71.00   1.00    8.00    --   74.00  73.00-157.02   27
 28  \w     45.00  72.00   1.00    8.00    --   74.00  69.00 176.52   27
 29  \w     49.00  76.00   1.00    8.00    --   78.00  69.00  23.60   27
 30  \w     49.00  76.00   1.00    8.00    --   78.00  69.00-128.64   27
 31  \w    113.00 157.00   1.00    8.00    --   86.00  72.00 115.09   44
 32  \w     57.00  82.00   1.00    8.00    --   86.00  72.00 115.09   25
 33  \w    103.00 166.00   1.00    8.00    --   94.00  72.00-123.25   63
 34  \w     64.00  95.00   1.00    8.00    --   94.00  72.00-123.25   31
 35  \w     66.00 156.00   1.00    8.00    --   94.00  65.00  56.82   90
 36  \w     33.00 113.00   1.00    8.00    --  101.44-125.00-180.00   80
 37  \w     82.00 113.00   1.00    8.00    --  101.44-125.00 -60.00   31
 38  \w     35.00  70.00   1.00    8.00    --  101.44 -45.00 -60.00   35
 39  \w     76.00 169.00   1.00    8.00    --  101.44  61.00 -60.00   93
 40  \w     75.00 164.00   1.00    8.00    --  101.44  61.00-180.00   89
 41  \w     31.00  93.00   1.00    8.00    --  101.44 -61.00  30.00   62
 42  \w     77.00 104.00   1.00    8.00    --  101.44  45.00  30.00   27
 43  \w     32.00  90.00   1.00    8.00    --  101.44 -61.00-150.00   58
 44  \w    114.00 144.00   1.00    8.00    --  101.44  61.00 -90.00   30
 45  \w     75.00 103.00   1.00    8.00    --  101.44  61.00 -90.00   28
 46  \w    103.00 171.00   1.00    8.00    --  101.44  59.00  -6.13   68
 47  \w     75.00 101.00   1.00    8.00    --  101.44  59.00  -6.13   26
 48  \w     34.00  93.00   1.00    8.00    --  101.44 -61.00 150.00   59
 49  \w     79.00 149.00   1.00    8.00    --  101.44  61.00 150.00   70
 50  \w    146.00 171.00   1.00    8.00    --  101.44  61.00 -30.00   25
 51  \w     76.00 103.00   1.00    8.00    --  101.44  61.00 -30.00   27
 52  \w     29.00 110.00   1.00    8.00    --  101.44-125.00   0.00   81
 53  \w    111.00 163.00   1.00    8.00    --  101.44  61.00  30.00   52
 54  \w     77.00 106.00   1.00    8.00    --  101.44  61.00  30.00   29
 55  \w     71.00 112.00   1.00    8.00    --  101.44  72.00 119.93   41
 56  \w     35.00 112.00   1.00    8.00    --  101.44-125.00  60.00   77
 57  \w     76.00 158.00   1.00    8.00    --  101.44  61.00  90.00   82
 58  \w     75.00 130.00   1.00    8.00    --  101.44  61.00-150.00   55
;
_diffrn_measurement_device '\k-geometry diffractometer'
_diffrn_measurement_device_type 'SuperNova, Titan S2'
_diffrn_measurement_method '\w scans'
_diffrn_measurement_specimen_support 'MiTeGen micromount'
_diffrn_orient_matrix_type 'CrysAlisPro convention (1999,Acta A55,543-557)'
_diffrn_orient_matrix_UB_11 -0.1332442000
_diffrn_orient_matrix_UB_12 -0.0835849000
_diffrn_orient_matrix_UB_13 -0.0605253000
_diffrn_orient_matrix_UB_21 -0.1096633000
_diffrn_orient_matrix_UB_22 0.1074068000
_diffrn_orient_matrix_UB_23 0.0133682000
_diffrn_orient_matrix_UB_31 0.0602801000
_diffrn_orient_matrix_UB_32 0.0292892000
_diffrn_orient_matrix_UB_33 -0.0747637000
_diffrn_radiation_monochromator mirror
_diffrn_radiation_probe x-ray
_diffrn_radiation_type 'Cu K\a'
_diffrn_radiation_wavelength 1.54184
_diffrn_reflns_av_R_equivalents 0.0653
_diffrn_reflns_av_unetI/netI 0.0497
_diffrn_reflns_Laue_measured_fraction_full 0.999
_diffrn_reflns_Laue_measured_fraction_max 0.978
_diffrn_reflns_limit_h_max 10
_diffrn_reflns_limit_h_min -10
_diffrn_reflns_limit_k_max 14
_diffrn_reflns_limit_k_min -14
_diffrn_reflns_limit_l_max 19
_diffrn_reflns_limit_l_min -20
_diffrn_reflns_number 27235
_diffrn_reflns_point_group_measured_fraction_full 0.999
_diffrn_reflns_point_group_measured_fraction_max 0.978
_diffrn_reflns_theta_full 67.684
_diffrn_reflns_theta_max 72.391
_diffrn_reflns_theta_min 3.995
_diffrn_source 'microfocus sealed tube'
_diffrn_source_type 'Agilent Diffraction microfocus tube'
_exptl_absorpt_coefficient_mu 1.678
_exptl_absorpt_correction_T_max 1.000
_exptl_absorpt_correction_T_min 0.628
_exptl_absorpt_correction_type gaussian
_exptl_absorpt_process_details
;
CrysAlisPro 1.171.40.82a (Rigaku Oxford Diffraction, 2020)
Numerical absorption correction based on gaussian integration over
a multifaceted crystal model
Empirical absorption correction using spherical harmonics,
implemented in SCALE3 ABSPACK scaling algorithm.
;
_exptl_crystal_colour 'clear light colourless'
_exptl_crystal_colour_lustre clear
_exptl_crystal_colour_modifier light
_exptl_crystal_colour_primary colourless
_exptl_crystal_density_diffrn 1.375
_exptl_crystal_description plate
_exptl_crystal_F_000 680
_exptl_crystal_recrystallization_method 'Recrystalised from ethanol at -30C'
_exptl_crystal_size_max 0.255
_exptl_crystal_size_mid 0.177
_exptl_crystal_size_min 0.028
_refine_diff_density_max 0.464
_refine_diff_density_min -0.291
_refine_diff_density_rms 0.049
_refine_ls_extinction_method none
_refine_ls_goodness_of_fit_ref 1.025
_refine_ls_hydrogen_treatment mixed
_refine_ls_matrix_type full
_refine_ls_number_parameters 498
_refine_ls_number_reflns 6105
_refine_ls_number_restraints 264
_refine_ls_restrained_S_all 1.006
_refine_ls_R_factor_all 0.0600
_refine_ls_R_factor_gt 0.0388
_refine_ls_shift/su_max 0.001
_refine_ls_shift/su_mean 0.000
_refine_ls_structure_factor_coef Fsqd
_refine_ls_weighting_details 'w=1/[\s^2^(Fo^2^)+(0.0374P)^2^+0.2319P] where P=(Fo^2^+2Fc^2^)/3'
_refine_ls_weighting_scheme calc
_refine_ls_wR_factor_gt 0.0852
_refine_ls_wR_factor_ref 0.0953
_reflns_Friedel_coverage 0.000
_reflns_number_gt 4613
_reflns_number_total 6105
_reflns_threshold_expression 'I > 2\s(I)'
_cod_data_source_file sc1c02907_si_002.cif
_cod_data_source_block ochdki
_cod_database_code 4519023
_nottingham_internal_coll_name OCHDKI
_nottingham_internal_coll_number 18862
_nottingham_internal_coll_client CH/DLK
_nottingham_internal_coll_type custom
_nottingham_internal_coll_frame_method '\w scans'
_nottingham_internal_coll_frame_time '8.00, 2.00'
_nottingham_internal_coll_frame_width 1.00
_nottingham_internal_coll_user pcxch6
_nottingham_internal_coll_date 27/11/2020
_nottingham_internal_coll_location NOTTS
_nottingham_internal_coll_instrument 'GVA, PL13110002'
_nottingham_internal_process_date 03/12/2020
_nottingham_internal_process_user pcxch6
_nottingham_internal_solution_date 14/12/2020
_nottingham_internal_solution_user pcxch6
_nottingham_internal_refinement_date 14/12/2020
_nottingham_internal_refinement_user pcxch6
_nottingham_internal_self_archive_date 16/02/2021
_nottingham_internal_self_validation_date 16/02/2021
_nottingham_internal_self_validation_user pcxch6
_nottingham_internal_validation_date 17/02/2021
_nottingham_internal_validation_user pczspa
_nottingham_internal_archive_date 17/02/2021
_shelx_shelxl_version_number 2018/3
_chemical_oxdiff_formula 'C18 H16 N1 O3 P1'
_chemical_oxdiff_usercomment 'OCHDKI #18862 GVA-1858 CH/DLK in fomblin film on a micromount'
_shelx_space_group_comment
;
The symmetry employed for this shelxl refinement is uniquely defined
by the following loop, which should always be used as a source of
symmetry information in preference to the above space-group names.
They are only intended as comments.
;
_shelx_estimated_absorpt_t_max 0.955
_shelx_estimated_absorpt_t_min 0.674
_reflns_odcompleteness_completeness 99.93
_reflns_odcompleteness_iscentric 1
_reflns_odcompleteness_theta 66.97
_olex2_refinement_description
;
1. Fixed Uiso
 At 1.2 times of:
  All C(H) groups, All C(H,H) groups, All N(H) groups
2. Restrained distances
 N1-H1
 0.88 with sigma of 0.02
 N2-H2A
 0.88 with sigma of 0.02
 O6A-C33 \\sim O6B-C33
 with sigma of 0.02
 O3A-C16A \\sim O3B-C16B
 with sigma of 0.02
 C36A-C34A \\sim C36B-C34B
 with sigma of 0.04
 O6A-C34A \\sim O6B-C34B
 with sigma of 0.02
 C33-C36A \\sim C33-C36B
 with sigma of 0.02
 C17A-C16A \\sim C17B-C16B
 with sigma of 0.02
 C35A-C36A \\sim C35B-C36B
 with sigma of 0.02
 C35A-C34A \\sim C35B-C34B
 with sigma of 0.02
 C18A-C17A \\sim C18B-C17B
 with sigma of 0.02
 C15-C16A \\sim C15-C16B
 with sigma of 0.04
 O3A-C15 \\sim O3B-C15
 with sigma of 0.02
 O6A-C35A \\sim O6B-C35B
 with sigma of 0.04
 C15-C18A \\sim C15-C18B
 with sigma of 0.02
 C33-C35A \\sim C33-C35B
 with sigma of 0.04
 O3A-C17A \\sim O3B-C17B
 with sigma of 0.04
 C33-C34A \\sim C33-C34B
 with sigma of 0.04
 C15-C17A \\sim C15-C17B
 with sigma of 0.04
 C18A-C16A \\sim C18B-C16B
 with sigma of 0.04
3. Restrained planarity
 C33, O6B, C34B, C35B, C36B
 with sigma of 0.1
 C15, O3B, C16B, C17B, C18B
 with sigma of 0.1
4. Uiso/Uaniso restraints and constraints
C33 \\sim O6B \\sim C34B \\sim C35B \\sim C36B: within 2A with sigma of 0.04
and sigma for terminal atoms of 0.08 within 2A
C15 \\sim O3B \\sim C16B \\sim C17B \\sim C18B: within 2A with sigma of 0.04
and sigma for terminal atoms of 0.08 within 2A
O3A \\sim C15 \\sim C16A \\sim C17A \\sim C18A: within 2A with sigma of 0.04
and sigma for terminal atoms of 0.08 within 2A
O6A \\sim C33 \\sim C34A \\sim C35A \\sim C36A: within 2A with sigma of 0.04
and sigma for terminal atoms of 0.08 within 2A
5. Rigid body (RIGU) restrains
 O6A, C33, C34A, C35A, C36A
 with sigma for 1-2 distances of 0.004 and sigma for 1-3 distances of 0.004
 O3A, C15, C16A, C17A, C18A
 with sigma for 1-2 distances of 0.004 and sigma for 1-3 distances of 0.004
 C33, O6B, C34B, C35B, C36B
 with sigma for 1-2 distances of 0.004 and sigma for 1-3 distances of 0.004
 C15, O3B, C16B, C17B, C18B
 with sigma for 1-2 distances of 0.004 and sigma for 1-3 distances of 0.004
6. Others
 Sof(O6B)=Sof(C34B)=Sof(H34B)=Sof(C35B)=Sof(H35B)=Sof(C36B)=Sof(H36B)=1-FVAR(1)
 Sof(O6A)=Sof(C34A)=Sof(H34A)=Sof(C35A)=Sof(H35A)=Sof(C36A)=Sof(H36A)=FVAR(1)
 Sof(O3B)=Sof(C16B)=Sof(H16B)=Sof(C17B)=Sof(H17B)=Sof(C18B)=Sof(H18B)=1-FVAR(2)
 Sof(O3A)=Sof(C16A)=Sof(H16A)=Sof(C17A)=Sof(H17A)=Sof(C18A)=Sof(H18A)=FVAR(2)
7.a Secondary CH2 refined with riding coordinates:
 C14(H14A,H14B), C32(H32A,H32B)
7.b Aromatic/amide H refined with riding coordinates:
 C2(H2), C3(H3), C4(H4), C5(H5), C6(H6), C8(H8), C9(H9), C10(H10), C11(H11),
 C12(H12), C16A(H16A), C17A(H17A), C18A(H18A), C20(H20), C21(H21), C22(H22),
 C23(H23), C24(H24), C26(H26), C27(H27), C28(H28), C29(H29), C30(H30),
 C34A(H34A), C36A(H36A), C16B(H16B), C17B(H17B), C18B(H18B), C34B(H34B),
 C35B(H35B), C36B(H36B)
;
_olex2_date_sample_data_collection 2020-12-14
_olex2_date_sample_submission 2020-12-03
_olex2_exptl_crystal_mounting_method 'in fomblin film on a micromount'
_olex2_submission_original_sample_id OCHDKI
_olex2_submission_special_instructions 'No special instructions were received'
_oxdiff_exptl_absorpt_empirical_details
;
Empirical correction (ABSPACK) includes:
- Absorption correction using spherical harmonics
- Frame scaling
;
_oxdiff_exptl_absorpt_empirical_full_max 1.184
_oxdiff_exptl_absorpt_empirical_full_min 0.837

loop_
_space_group_symop_operation_xyz
'x, y, z'
'-x, -y, -z'

loop_
_atom_site_label
_atom_site_type_symbol
_atom_site_fract_x
_atom_site_fract_y
_atom_site_fract_z
_atom_site_U_iso_or_equiv
_atom_site_adp_type
_atom_site_occupancy
_atom_site_site_symmetry_order
_atom_site_calc_flag
_atom_site_refinement_flags_posn
_atom_site_refinement_flags_adp
_atom_site_refinement_flags_occupancy
_atom_site_disorder_assembly
_atom_site_disorder_group
P1 P 0.44039(5) 0.32817(4) 0.85420(3) 0.01928(12) Uani 1 1 d . . . . .
O1 O 0.38043(15) 0.40333(12) 0.93287(8) 0.0243(3) Uani 1 1 d . . . . .
O2 O 0.70152(16) 0.33807(13) 0.77746(9) 0.0275(3) Uani 1 1 d . . . . .
O3A O 0.9648(3) 0.6583(3) 1.03330(16) 0.0315(7) Uani 0.864(8) 1 d D U P A 1
N1 N 0.69092(18) 0.48802(14) 0.90174(10) 0.0206(3) Uani 1 1 d D . . . .
H1 H 0.644(2) 0.5130(19) 0.9469(12) 0.025 Uiso 1 1 d D U . . .
C1 C 0.3135(2) 0.32135(17) 0.76010(12) 0.0212(4) Uani 1 1 d . . . . .
C2 C 0.1641(2) 0.36891(17) 0.77053(13) 0.0235(4) Uani 1 1 d . . . . .
H2 H 0.133447 0.401910 0.825524 0.028 Uiso 1 1 calc R U . . .
C3 C 0.0601(2) 0.36813(18) 0.70071(14) 0.0265(4) Uani 1 1 d . . . . .
H3 H -0.042056 0.399771 0.707907 0.032 Uiso 1 1 calc R U . . .
C4 C 0.1054(2) 0.32116(18) 0.62046(13) 0.0267(4) Uani 1 1 d . . . . .
H4 H 0.034810 0.321839 0.572750 0.032 Uiso 1 1 calc R U . . .
C5 C 0.2538(2) 0.27310(19) 0.60973(13) 0.0275(5) Uani 1 1 d . . . . .
H5 H 0.284306 0.240977 0.554627 0.033 Uiso 1 1 calc R U . . .
C6 C 0.3578(2) 0.27173(18) 0.67898(12) 0.0243(4) Uani 1 1 d . . . . .
H6 H 0.458395 0.237354 0.671377 0.029 Uiso 1 1 calc R U . . .
C7 C 0.4767(2) 0.17608(18) 0.85216(12) 0.0225(4) Uani 1 1 d . . . . .
C8 C 0.3830(2) 0.07671(19) 0.80055(14) 0.0303(5) Uani 1 1 d . . . . .
H8 H 0.302054 0.086054 0.759666 0.036 Uiso 1 1 calc R U . . .
C9 C 0.4087(3) -0.0364(2) 0.80922(16) 0.0382(6) Uani 1 1 d . . . . .
H9 H 0.344392 -0.104405 0.774246 0.046 Uiso 1 1 calc R U . . .
C10 C 0.5255(3) -0.0509(2) 0.86755(17) 0.0427(6) Uani 1 1 d . . . . .
H10 H 0.542387 -0.128794 0.872574 0.051 Uiso 1 1 calc R U . . .
C11 C 0.6191(3) 0.0475(2) 0.91929(17) 0.0451(6) Uani 1 1 d . . . . .
H11 H 0.699532 0.037538 0.960176 0.054 Uiso 1 1 calc R U . . .
C12 C 0.5951(3) 0.1604(2) 0.91122(14) 0.0334(5) Uani 1 1 d . . . . .
H12 H 0.660030 0.227845 0.946351 0.040 Uiso 1 1 calc R U . . .
C13 C 0.6359(2) 0.38806(17) 0.84047(12) 0.0198(4) Uani 1 1 d . . . . .
C14 C 0.8367(2) 0.55065(18) 0.89453(13) 0.0256(4) Uani 1 1 d . . . . .
H14A H 0.825783 0.566843 0.839944 0.031 Uiso 1 1 calc R U . . .
H14B H 0.926859 0.497396 0.894967 0.031 Uiso 1 1 calc R U . . .
C15 C 0.8717(2) 0.66586(18) 0.96359(13) 0.0226(4) Uani 1 1 d D U . . .
C16A C 0.9841(5) 0.7740(5) 1.0882(2) 0.0461(11) Uani 0.864(8) 1 d D U P A 1
H16A H 1.043061 0.796229 1.142510 0.055 Uiso 0.864(8) 1 calc R U P A 1
C17A C 0.9094(7) 0.8509(3) 1.0551(3) 0.0471(14) Uani 0.864(8) 1 d D U P A 1
H17A H 0.905032 0.935737 1.080661 0.057 Uiso 0.864(8) 1 calc R U P A 1
C18A C 0.8372(6) 0.7808(3) 0.9737(3) 0.0354(8) Uani 0.864(8) 1 d D U P A 1
H18A H 0.776038 0.810085 0.934084 0.043 Uiso 0.864(8) 1 calc R U P A 1
P2 P -0.00603(5) 0.32092(4) 0.36203(3) 0.01830(12) Uani 1 1 d . . . . .
O4 O -0.07273(15) 0.37239(12) 0.44318(8) 0.0222(3) Uani 1 1 d . . . . .
O5 O 0.24231(16) 0.36335(12) 0.28821(9) 0.0252(3) Uani 1 1 d . . . . .
O6A O 0.4641(3) 0.6768(3) 0.54757(15) 0.0294(7) Uani 0.677(5) 1 d D U P B 1
N2 N 0.22342(19) 0.50190(14) 0.41595(11) 0.0210(3) Uani 1 1 d D . . . .
H2A H 0.169(2) 0.5267(19) 0.4594(12) 0.025 Uiso 1 1 d D U . . .
C19 C -0.1406(2) 0.32519(16) 0.27285(12) 0.0197(4) Uani 1 1 d . . . . .
C20 C -0.2893(2) 0.37177(17) 0.28787(13) 0.0226(4) Uani 1 1 d . . . . .
H20 H -0.316537 0.400132 0.343833 0.027 Uiso 1 1 calc R U . . .
C21 C -0.3977(2) 0.37670(18) 0.22095(13) 0.0254(4) Uani 1 1 d . . . . .
H21 H -0.499956 0.406608 0.231018 0.031 Uiso 1 1 calc R U . . .
C22 C -0.3566(2) 0.33805(18) 0.13982(13) 0.0263(4) Uani 1 1 d . . . . .
H22 H -0.430027 0.343062 0.094318 0.032 Uiso 1 1 calc R U . . .
C23 C -0.2086(2) 0.29193(19) 0.12445(13) 0.0280(5) Uani 1 1 d . . . . .
H23 H -0.181115 0.265482 0.068506 0.034 Uiso 1 1 calc R U . . .
C24 C -0.1009(2) 0.28439(18) 0.19058(13) 0.0240(4) Uani 1 1 d . . . . .
H24 H -0.000384 0.251535 0.179895 0.029 Uiso 1 1 calc R U . . .
C25 C 0.0493(2) 0.16657(17) 0.34406(12) 0.0211(4) Uani 1 1 d . . . . .
C26 C -0.0170(3) 0.10489(18) 0.39180(13) 0.0280(5) Uani 1 1 d . . . . .
H26 H -0.084424 0.145104 0.432447 0.034 Uiso 1 1 calc R U . . .
C27 C 0.0153(3) -0.0151(2) 0.37998(15) 0.0364(5) Uani 1 1 d . . . . .
H27 H -0.032093 -0.057428 0.411728 0.044 Uiso 1 1 calc R U . . .
C28 C 0.1158(3) -0.07366(19) 0.32249(14) 0.0322(5) Uani 1 1 d . . . . .
H28 H 0.138794 -0.155594 0.315324 0.039 Uiso 1 1 calc R U . . .
C29 C 0.1828(3) -0.01277(19) 0.27541(14) 0.0322(5) Uani 1 1 d . . . . .
H29 H 0.252670 -0.052860 0.236139 0.039 Uiso 1 1 calc R U . . .
C30 C 0.1486(2) 0.10672(19) 0.28507(14) 0.0291(5) Uani 1 1 d . . . . .
H30 H 0.192982 0.147543 0.251488 0.035 Uiso 1 1 calc R U . . .
C31 C 0.1762(2) 0.40233(17) 0.35251(12) 0.0193(4) Uani 1 1 d . . . . .
C32 C 0.3610(3) 0.5727(2) 0.40819(16) 0.0343(5) Uani 1 1 d . . . . .
H32A H 0.345257 0.586951 0.352974 0.041 Uiso 1 1 calc R U . . .
H32B H 0.456734 0.524967 0.409057 0.041 Uiso 1 1 calc R U . . .
C33 C 0.3890(2) 0.69013(18) 0.47533(13) 0.0231(4) Uani 1 1 d D U . . .
C34A C 0.4903(4) 0.7920(4) 0.6025(3) 0.0379(10) Uani 0.677(5) 1 d D U P B 1
H34A H 0.541537 0.811337 0.658431 0.045 Uiso 0.677(5) 1 calc R U P B 1
C35A C 0.434(2) 0.8738(7) 0.5671(8) 0.036(2) Uani 0.677(5) 1 d D U P B 1
H35A H 0.435(5) 0.961(4) 0.595(3) 0.043 Uiso 0.677(5) 1 d . U P B 1
C36A C 0.3686(5) 0.8060(4) 0.4829(3) 0.0300(9) Uani 0.677(5) 1 d D U P B 1
H36A H 0.320198 0.837353 0.441002 0.036 Uiso 0.677(5) 1 calc R U P B 1
O3B O 0.771(2) 0.7573(13) 0.9635(9) 0.030(4) Uani 0.136(8) 1 d D U P A 2
O6B O 0.3168(8) 0.7791(5) 0.4483(4) 0.0327(16) Uani 0.323(5) 1 d D U P B 2
C16B C 0.819(3) 0.8523(13) 1.0342(9) 0.026(4) Uani 0.136(8) 1 d D U P A 2
H16B H 0.769395 0.927619 1.049667 0.031 Uiso 0.136(8) 1 calc R U P A 2
C17B C 0.943(3) 0.8256(19) 1.0781(12) 0.024(5) Uani 0.136(8) 1 d D U P A 2
H17B H 0.999281 0.877489 1.128686 0.029 Uiso 0.136(8) 1 calc R U P A 2
C18B C 0.976(3) 0.7040(19) 1.0352(13) 0.028(5) Uani 0.136(8) 1 d D U P A 2
H18B H 1.055775 0.657950 1.053099 0.033 Uiso 0.136(8) 1 calc R U P A 2
C34B C 0.3601(9) 0.8897(7) 0.5081(5) 0.038(2) Uani 0.323(5) 1 d D U P B 2
H34B H 0.325353 0.965379 0.504775 0.046 Uiso 0.323(5) 1 calc R U P B 2
C35B C 0.458(4) 0.8743(17) 0.5710(18) 0.041(6) Uani 0.323(5) 1 d D U P B 2
H35B H 0.507211 0.936137 0.619023 0.049 Uiso 0.323(5) 1 calc R U P B 2
C36B C 0.4747(8) 0.7478(10) 0.5529(6) 0.0322(18) Uani 0.323(5) 1 d D U P B 2
H36B H 0.534094 0.709547 0.587785 0.039 Uiso 0.323(5) 1 calc R U P B 2

loop_
_atom_site_aniso_label
_atom_site_aniso_U_11
_atom_site_aniso_U_22
_atom_site_aniso_U_33
_atom_site_aniso_U_23
_atom_site_aniso_U_13
_atom_site_aniso_U_12
P1 0.0197(2) 0.0214(2) 0.0152(2) 0.00328(19) 0.00359(18) -0.00129(18)
O1 0.0242(7) 0.0284(7) 0.0178(7) 0.0024(6) 0.0067(5) -0.0016(6)
O2 0.0254(7) 0.0309(8) 0.0222(7) 0.0014(6) 0.0078(6) -0.0022(6)
O3A 0.0307(10) 0.0382(16) 0.0247(10) 0.0112(11) -0.0037(8) -0.0087(11)
N1 0.0198(8) 0.0233(8) 0.0181(8) 0.0044(7) 0.0059(6) -0.0001(6)
C1 0.0223(9) 0.0203(9) 0.0206(10) 0.0057(8) 0.0040(8) -0.0016(7)
C2 0.0239(10) 0.0233(10) 0.0245(10) 0.0079(8) 0.0069(8) 0.0011(8)
C3 0.0236(10) 0.0253(10) 0.0328(12) 0.0126(9) 0.0031(9) 0.0026(8)
C4 0.0279(10) 0.0282(10) 0.0251(11) 0.0119(9) -0.0022(8) -0.0029(8)
C5 0.0299(10) 0.0337(11) 0.0173(10) 0.0061(9) 0.0034(8) -0.0032(9)
C6 0.0225(10) 0.0287(10) 0.0204(10) 0.0058(8) 0.0040(8) 0.0016(8)
C7 0.0235(9) 0.0242(10) 0.0208(10) 0.0079(8) 0.0046(8) -0.0019(8)
C8 0.0265(10) 0.0284(11) 0.0323(12) 0.0051(9) 0.0012(9) -0.0031(8)
C9 0.0384(12) 0.0239(11) 0.0480(15) 0.0072(10) 0.0001(11) -0.0074(9)
C10 0.0529(15) 0.0305(12) 0.0505(16) 0.0226(11) 0.0022(12) -0.0031(11)
C11 0.0568(16) 0.0383(13) 0.0420(15) 0.0217(12) -0.0133(12) -0.0022(12)
C12 0.0407(12) 0.0311(11) 0.0266(11) 0.0102(9) -0.0060(10) -0.0056(9)
C13 0.0200(9) 0.0217(9) 0.0185(10) 0.0071(8) 0.0037(7) 0.0021(7)
C14 0.0239(10) 0.0263(10) 0.0251(11) 0.0047(8) 0.0073(8) -0.0038(8)
C15 0.0200(9) 0.0270(10) 0.0214(10) 0.0086(8) 0.0031(8) -0.0025(7)
C16A 0.047(2) 0.054(3) 0.0275(17) 0.0003(17) 0.0015(14) -0.0263(18)
C17A 0.052(4) 0.0312(18) 0.047(3) -0.0077(17) 0.018(2) -0.0119(19)
C18A 0.0333(19) 0.0292(16) 0.043(2) 0.0093(15) 0.0086(17) 0.0019(14)
P2 0.0194(2) 0.0192(2) 0.0164(2) 0.00490(18) 0.00451(18) 0.00082(17)
O4 0.0256(7) 0.0226(7) 0.0181(7) 0.0045(5) 0.0073(5) 0.0008(5)
O5 0.0247(7) 0.0291(7) 0.0210(7) 0.0051(6) 0.0085(6) -0.0003(6)
O6A 0.0310(12) 0.0320(16) 0.0231(13) 0.0077(12) -0.0021(9) -0.0056(11)
N2 0.0208(8) 0.0207(8) 0.0208(8) 0.0037(7) 0.0078(6) -0.0017(6)
C19 0.0215(9) 0.0171(9) 0.0205(10) 0.0057(7) 0.0032(7) -0.0011(7)
C20 0.0241(10) 0.0209(9) 0.0242(10) 0.0076(8) 0.0077(8) 0.0011(7)
C21 0.0209(9) 0.0249(10) 0.0320(12) 0.0109(9) 0.0042(8) 0.0016(8)
C22 0.0234(10) 0.0302(11) 0.0252(11) 0.0104(9) -0.0025(8) -0.0012(8)
C23 0.0270(10) 0.0356(11) 0.0204(10) 0.0074(9) 0.0026(8) -0.0013(9)
C24 0.0201(9) 0.0293(10) 0.0223(10) 0.0071(8) 0.0043(8) 0.0017(8)
C25 0.0215(9) 0.0210(9) 0.0197(10) 0.0057(8) 0.0010(7) 0.0003(7)
C26 0.0327(11) 0.0260(10) 0.0258(11) 0.0078(9) 0.0069(9) 0.0011(8)
C27 0.0502(14) 0.0262(11) 0.0361(13) 0.0148(10) 0.0048(11) -0.0022(10)
C28 0.0396(12) 0.0198(10) 0.0328(12) 0.0047(9) -0.0038(10) 0.0026(9)
C29 0.0327(11) 0.0265(11) 0.0329(12) 0.0029(9) 0.0045(9) 0.0052(9)
C30 0.0314(11) 0.0269(11) 0.0298(11) 0.0081(9) 0.0090(9) 0.0032(8)
C31 0.0184(9) 0.0209(9) 0.0209(10) 0.0092(8) 0.0044(7) 0.0034(7)
C32 0.0295(11) 0.0295(11) 0.0416(13) 0.0040(10) 0.0170(10) -0.0060(9)
C33 0.0202(9) 0.0287(10) 0.0210(10) 0.0081(8) 0.0047(8) -0.0020(8)
C34A 0.037(2) 0.040(2) 0.027(2) -0.0019(18) -0.0003(16) -0.0139(16)
C35A 0.036(5) 0.029(3) 0.035(4) -0.002(3) 0.011(3) -0.007(2)
C36A 0.026(2) 0.032(2) 0.033(2) 0.011(2) 0.0063(17) -0.0006(17)
O3B 0.031(8) 0.028(6) 0.021(6) -0.002(5) -0.004(6) -0.003(5)
O6B 0.035(4) 0.023(3) 0.035(4) 0.004(3) 0.000(3) -0.003(2)
C16B 0.032(10) 0.030(7) 0.010(6) 0.001(5) -0.008(7) 0.005(6)
C17B 0.030(9) 0.028(9) 0.016(8) 0.011(6) -0.010(6) 0.007(7)
C18B 0.029(8) 0.025(9) 0.031(8) 0.015(7) -0.006(6) -0.003(7)
C34B 0.041(4) 0.023(4) 0.045(5) 0.003(3) 0.010(4) 0.002(3)
C35B 0.035(9) 0.040(6) 0.035(7) -0.006(5) -0.001(6) -0.009(5)
C36B 0.023(3) 0.042(5) 0.025(4) 0.004(4) -0.004(3) -0.004(3)

loop_
_atom_type_symbol
_atom_type_description
_atom_type_scat_dispersion_real
_atom_type_scat_dispersion_imag
_atom_type_scat_source
C C 0.0181 0.0091 'International Tables Vol C Tables 4.2.6.8 and 6.1.1.4'
H H 0.0000 0.0000 'International Tables Vol C Tables 4.2.6.8 and 6.1.1.4'
N N 0.0311 0.0180 'International Tables Vol C Tables 4.2.6.8 and 6.1.1.4'
O O 0.0492 0.0322 'International Tables Vol C Tables 4.2.6.8 and 6.1.1.4'
P P 0.2955 0.4335 'International Tables Vol C Tables 4.2.6.8 and 6.1.1.4'

loop_
_exptl_crystal_face_index_h
_exptl_crystal_face_index_k
_exptl_crystal_face_index_l
_exptl_crystal_face_perp_dist
0 7 -2 0.0265
-1 7 2 0.0180
5 3 -5 0.1058
0 3 -11 0.1102
5 0 5 0.0788
4 -1 6 0.0733
0 -7 -1 0.0100
1 7 -1 0.0265
1 7 1 0.0183
-1 -7 0 0.0068
-3 3 -8 0.0880

loop_
_geom_angle_atom_site_label_1
_geom_angle_atom_site_label_2
_geom_angle_atom_site_label_3
_geom_angle
_geom_angle_site_symmetry_1
_geom_angle_site_symmetry_3
_geom_angle_publ_flag
O1 P1 C1 113.77(9) . . ?
O1 P1 C7 113.53(9) . . ?
O1 P1 C13 111.82(8) . . ?
C1 P1 C13 105.01(9) . . ?
C7 P1 C1 107.89(9) . . ?
C7 P1 C13 104.04(9) . . ?
C15 O3A C16A 105.8(3) . . ?
C13 N1 H1 119.7(15) . . ?
C13 N1 C14 119.63(16) . . ?
C14 N1 H1 120.6(15) . . ?
C2 C1 P1 116.83(15) . . ?
C2 C1 C6 119.82(18) . . ?
C6 C1 P1 123.35(15) . . ?
C1 C2 H2 119.9 . . ?
C3 C2 C1 120.13(19) . . ?
C3 C2 H2 119.9 . . ?
C2 C3 H3 120.0 . . ?
C4 C3 C2 119.99(19) . . ?
C4 C3 H3 120.0 . . ?
C3 C4 H4 120.0 . . ?
C3 C4 C5 120.07(19) . . ?
C5 C4 H4 120.0 . . ?
C4 C5 H5 119.8 . . ?
C6 C5 C4 120.43(19) . . ?
C6 C5 H5 119.8 . . ?
C1 C6 H6 120.2 . . ?
C5 C6 C1 119.53(18) . . ?
C5 C6 H6 120.2 . . ?
C8 C7 P1 123.13(16) . . ?
C12 C7 P1 117.21(15) . . ?
C12 C7 C8 119.36(19) . . ?
C7 C8 H8 120.3 . . ?
C9 C8 C7 119.5(2) . . ?
C9 C8 H8 120.3 . . ?
C8 C9 H9 119.7 . . ?
C10 C9 C8 120.7(2) . . ?
C10 C9 H9 119.7 . . ?
C9 C10 H10 119.9 . . ?
C9 C10 C11 120.2(2) . . ?
C11 C10 H10 119.9 . . ?
C10 C11 H11 120.2 . . ?
C12 C11 C10 119.7(2) . . ?
C12 C11 H11 120.2 . . ?
C7 C12 H12 119.7 . . ?
C11 C12 C7 120.6(2) . . ?
C11 C12 H12 119.7 . . ?
O2 C13 P1 120.48(14) . . ?
O2 C13 N1 125.22(18) . . ?
N1 C13 P1 114.26(14) . . ?
N1 C14 H14A 109.1 . . ?
N1 C14 H14B 109.1 . . ?
N1 C14 C15 112.39(17) . . ?
H14A C14 H14B 107.9 . . ?
C15 C14 H14A 109.1 . . ?
C15 C14 H14B 109.1 . . ?
O3A C15 C14 115.5(2) . . ?
C18A C15 O3A 110.0(2) . . ?
C18A C15 C14 134.5(3) . . ?
O3B C15 C14 116.5(6) . . ?
C18B C15 C14 135.2(9) . . ?
C18B C15 O3B 108.1(10) . . ?
O3A C16A H16A 124.6 . . ?
C17A C16A O3A 110.9(3) . . ?
C17A C16A H16A 124.6 . . ?
C16A C17A H17A 126.9 . . ?
C16A C17A C18A 106.3(3) . . ?
C18A C17A H17A 126.9 . . ?
C15 C18A C17A 107.0(3) . . ?
C15 C18A H18A 126.5 . . ?
C17A C18A H18A 126.5 . . ?
O4 P2 C19 112.66(8) . . ?
O4 P2 C25 112.50(9) . . ?
O4 P2 C31 114.58(8) . . ?
C19 P2 C25 107.89(9) . . ?
C19 P2 C31 103.58(9) . . ?
C25 P2 C31 104.89(9) . . ?
C33 O6A C34A 105.1(3) . . ?
C31 N2 H2A 120.4(15) . . ?
C31 N2 C32 118.00(17) . . ?
C32 N2 H2A 121.4(15) . . ?
C20 C19 P2 117.85(15) . . ?
C20 C19 C24 119.73(18) . . ?
C24 C19 P2 122.43(14) . . ?
C19 C20 H20 120.0 . . ?
C21 C20 C19 120.02(19) . . ?
C21 C20 H20 120.0 . . ?
C20 C21 H21 120.0 . . ?
C22 C21 C20 119.93(19) . . ?
C22 C21 H21 120.0 . . ?
C21 C22 H22 119.8 . . ?
C21 C22 C23 120.34(19) . . ?
C23 C22 H22 119.8 . . ?
C22 C23 H23 119.9 . . ?
C24 C23 C22 120.1(2) . . ?
C24 C23 H23 119.9 . . ?
C19 C24 H24 120.1 . . ?
C23 C24 C19 119.83(18) . . ?
C23 C24 H24 120.1 . . ?
C26 C25 P2 116.28(15) . . ?
C30 C25 P2 124.29(16) . . ?
C30 C25 C26 119.41(18) . . ?
C25 C26 H26 120.0 . . ?
C27 C26 C25 120.0(2) . . ?
C27 C26 H26 120.0 . . ?
C26 C27 H27 119.7 . . ?
C28 C27 C26 120.5(2) . . ?
C28 C27 H27 119.7 . . ?
C27 C28 H28 120.1 . . ?
C27 C28 C29 119.8(2) . . ?
C29 C28 H28 120.1 . . ?
C28 C29 H29 119.8 . . ?
C28 C29 C30 120.4(2) . . ?
C30 C29 H29 119.8 . . ?
C25 C30 H30 120.1 . . ?
C29 C30 C25 119.9(2) . . ?
C29 C30 H30 120.1 . . ?
O5 C31 P2 118.85(14) . . ?
O5 C31 N2 124.62(18) . . ?
N2 C31 P2 116.50(14) . . ?
N2 C32 H32A 108.8 . . ?
N2 C32 H32B 108.8 . . ?
N2 C32 C33 113.74(18) . . ?
H32A C32 H32B 107.7 . . ?
C33 C32 H32A 108.8 . . ?
C33 C32 H32B 108.8 . . ?
O6A C33 C32 111.2(2) . . ?
C36A C33 O6A 111.7(3) . . ?
C36A C33 C32 137.0(3) . . ?
O6B C33 C32 109.6(3) . . ?
O6B C33 C36B 106.8(5) . . ?
C36B C33 C32 143.2(5) . . ?
O6A C34A H34A 124.3 . . ?
C35A C34A O6A 111.3(5) . . ?
C35A C34A H34A 124.3 . . ?
C34A C35A H35A 126(3) . . ?
C34A C35A C36A 105.8(6) . . ?
C36A C35A H35A 129(3) . . ?
C33 C36A C35A 106.2(6) . . ?
C33 C36A H36A 126.9 . . ?
C35A C36A H36A 126.9 . . ?
C16B O3B C15 107.0(10) . . ?
C33 O6B C34B 108.4(6) . . ?
O3B C16B H16B 124.5 . . ?
C17B C16B O3B 110.9(14) . . ?
C17B C16B H16B 124.5 . . ?
C16B C17B H17B 126.7 . . ?
C16B C17B C18B 106.7(14) . . ?
C18B C17B H17B 126.7 . . ?
C15 C18B C17B 107.2(13) . . ?
C15 C18B H18B 126.4 . . ?
C17B C18B H18B 126.4 . . ?
O6B C34B H34B 125.1 . . ?
C35B C34B O6B 109.8(9) . . ?
C35B C34B H34B 125.1 . . ?
C34B C35B H35B 126.5 . . ?
C34B C35B C36B 107.1(12) . . ?
C36B C35B H35B 126.5 . . ?
C33 C36B C35B 107.9(11) . . ?
C33 C36B H36B 126.1 . . ?
C35B C36B H36B 126.1 . . ?

loop_
_geom_bond_atom_site_label_1
_geom_bond_atom_site_label_2
_geom_bond_distance
_geom_bond_site_symmetry_2
_geom_bond_publ_flag
P1 O1 1.4843(14) . ?
P1 C1 1.795(2) . ?
P1 C7 1.795(2) . ?
P1 C13 1.862(2) . ?
O2 C13 1.232(2) . ?
O3A C15 1.368(3) . ?
O3A C16A 1.371(4) . ?
N1 H1 0.868(16) . ?
N1 C13 1.331(2) . ?
N1 C14 1.469(2) . ?
C1 C2 1.394(3) . ?
C1 C6 1.399(3) . ?
C2 H2 0.9500 . ?
C2 C3 1.388(3) . ?
C3 H3 0.9500 . ?
C3 C4 1.387(3) . ?
C4 H4 0.9500 . ?
C4 C5 1.389(3) . ?
C5 H5 0.9500 . ?
C5 C6 1.387(3) . ?
C6 H6 0.9500 . ?
C7 C8 1.390(3) . ?
C7 C12 1.389(3) . ?
C8 H8 0.9500 . ?
C8 C9 1.390(3) . ?
C9 H9 0.9500 . ?
C9 C10 1.367(4) . ?
C10 H10 0.9500 . ?
C10 C11 1.383(4) . ?
C11 H11 0.9500 . ?
C11 C12 1.380(3) . ?
C12 H12 0.9500 . ?
C14 H14A 0.9900 . ?
C14 H14B 0.9900 . ?
C14 C15 1.477(3) . ?
C15 C18A 1.337(4) . ?
C15 O3B 1.372(12) . ?
C15 C18B 1.362(17) . ?
C16A H16A 0.9500 . ?
C16A C17A 1.328(6) . ?
C17A H17A 0.9500 . ?
C17A C18A 1.422(5) . ?
C18A H18A 0.9500 . ?
P2 O4 1.4845(14) . ?
P2 C19 1.7982(19) . ?
P2 C25 1.8051(19) . ?
P2 C31 1.8577(19) . ?
O5 C31 1.233(2) . ?
O6A C33 1.364(3) . ?
O6A C34A 1.370(4) . ?
N2 H2A 0.879(16) . ?
N2 C31 1.330(2) . ?
N2 C32 1.467(3) . ?
C19 C20 1.395(3) . ?
C19 C24 1.395(3) . ?
C20 H20 0.9500 . ?
C20 C21 1.391(3) . ?
C21 H21 0.9500 . ?
C21 C22 1.381(3) . ?
C22 H22 0.9500 . ?
C22 C23 1.388(3) . ?
C23 H23 0.9500 . ?
C23 C24 1.387(3) . ?
C24 H24 0.9500 . ?
C25 C26 1.393(3) . ?
C25 C30 1.392(3) . ?
C26 H26 0.9500 . ?
C26 C27 1.385(3) . ?
C27 H27 0.9500 . ?
C27 C28 1.379(3) . ?
C28 H28 0.9500 . ?
C28 C29 1.381(3) . ?
C29 H29 0.9500 . ?
C29 C30 1.389(3) . ?
C30 H30 0.9500 . ?
C32 H32A 0.9900 . ?
C32 H32B 0.9900 . ?
C32 C33 1.473(3) . ?
C33 C36A 1.332(5) . ?
C33 O6B 1.381(6) . ?
C33 C36B 1.384(9) . ?
C34A H34A 0.9500 . ?
C34A C35A 1.340(14) . ?
C35A H35A 0.98(4) . ?
C35A C36A 1.435(11) . ?
C36A H36A 0.9500 . ?
O3B C16B 1.367(14) . ?
O6B C34B 1.381(8) . ?
C16B H16B 0.9500 . ?
C16B C17B 1.314(17) . ?
C17B H17B 0.9500 . ?
C17B C18B 1.420(17) . ?
C18B H18B 0.9500 . ?
C34B H34B 0.9500 . ?
C34B C35B 1.33(3) . ?
C35B H35B 0.9500 . ?
C35B C36B 1.422(19) . ?
C36B H36B 0.9500 . ?

loop_
_geom_hbond_atom_site_label_D
_geom_hbond_atom_site_label_H
_geom_hbond_atom_site_label_A
_geom_hbond_distance_DH
_geom_hbond_distance_HA
_geom_hbond_distance_DA
_geom_hbond_angle_DHA
_geom_hbond_site_symmetry_A
_geom_hbond_publ_flag
N1 H1 O1 0.868(16) 1.984(17) 2.807(2) 158(2) 2_667 yes
N2 H2A O4 0.879(16) 1.959(17) 2.812(2) 163(2) 2_566 yes

loop_
_geom_torsion_atom_site_label_1
_geom_torsion_atom_site_label_2
_geom_torsion_atom_site_label_3
_geom_torsion_atom_site_label_4
_geom_torsion
_geom_torsion_site_symmetry_1
_geom_torsion_site_symmetry_2
_geom_torsion_site_symmetry_3
_geom_torsion_site_symmetry_4
_geom_torsion_publ_flag
P1 C1 C2 C3 179.25(15) . . . . ?
P1 C1 C6 C5 -178.27(15) . . . . ?
P1 C7 C8 C9 -173.13(18) . . . . ?
P1 C7 C12 C11 173.4(2) . . . . ?
O1 P1 C1 C2 -10.06(18) . . . . ?
O1 P1 C1 C6 169.80(16) . . . . ?
O1 P1 C7 C8 109.17(19) . . . . ?
O1 P1 C7 C12 -64.45(19) . . . . ?
O1 P1 C13 O2 -178.43(15) . . . . ?
O1 P1 C13 N1 -0.55(17) . . . . ?
O3A C15 C18A C17A -1.2(4) . . . . ?
O3A C16A C17A C18A -0.1(5) . . . . ?
N1 C14 C15 O3A 90.5(2) . . . . ?
N1 C14 C15 C18A -92.2(4) . . . . ?
N1 C14 C15 O3B -69.2(9) . . . . ?
N1 C14 C15 C18B 103.8(16) . . . . ?
C1 P1 C7 C8 -17.9(2) . . . . ?
C1 P1 C7 C12 168.51(17) . . . . ?
C1 P1 C13 O2 -54.59(18) . . . . ?
C1 P1 C13 N1 123.28(15) . . . . ?
C1 C2 C3 C4 -0.7(3) . . . . ?
C2 C1 C6 C5 1.6(3) . . . . ?
C2 C3 C4 C5 1.0(3) . . . . ?
C3 C4 C5 C6 0.0(3) . . . . ?
C4 C5 C6 C1 -1.3(3) . . . . ?
C6 C1 C2 C3 -0.6(3) . . . . ?
C7 P1 C1 C2 116.84(16) . . . . ?
C7 P1 C1 C6 -63.30(19) . . . . ?
C7 P1 C13 O2 58.66(18) . . . . ?
C7 P1 C13 N1 -123.46(15) . . . . ?
C7 C8 C9 C10 -0.4(4) . . . . ?
C8 C7 C12 C11 -0.5(4) . . . . ?
C8 C9 C10 C11 0.5(4) . . . . ?
C9 C10 C11 C12 -0.6(4) . . . . ?
C10 C11 C12 C7 0.6(4) . . . . ?
C12 C7 C8 C9 0.4(3) . . . . ?
C13 P1 C1 C2 -132.65(15) . . . . ?
C13 P1 C1 C6 47.22(19) . . . . ?
C13 P1 C7 C8 -129.05(18) . . . . ?
C13 P1 C7 C12 57.33(19) . . . . ?
C13 N1 C14 C15 174.30(18) . . . . ?
C14 N1 C13 P1 -174.38(14) . . . . ?
C14 N1 C13 O2 3.4(3) . . . . ?
C14 C15 C18A C17A -178.6(3) . . . . ?
C14 C15 O3B C16B 176.8(8) . . . . ?
C14 C15 C18B C17B -176.6(12) . . . . ?
C15 O3A C16A C17A -0.6(4) . . . . ?
C15 O3B C16B C17B 0.1(17) . . . . ?
C16A O3A C15 C14 179.1(2) . . . . ?
C16A O3A C15 C18A 1.1(3) . . . . ?
C16A C17A C18A C15 0.7(5) . . . . ?
P2 C19 C20 C21 -179.83(15) . . . . ?
P2 C19 C24 C23 -178.86(15) . . . . ?
P2 C25 C26 C27 177.96(17) . . . . ?
P2 C25 C30 C29 -179.31(16) . . . . ?
O4 P2 C19 C20 -1.43(18) . . . . ?
O4 P2 C19 C24 178.32(15) . . . . ?
O4 P2 C25 C26 18.29(18) . . . . ?
O4 P2 C25 C30 -163.46(16) . . . . ?
O4 P2 C31 O5 177.72(14) . . . . ?
O4 P2 C31 N2 -4.07(18) . . . . ?
O6A C33 C36A C35A -0.5(9) . . . . ?
O6A C34A C35A C36A -0.6(13) . . . . ?
N2 C32 C33 O6A 79.6(2) . . . . ?
N2 C32 C33 C36A -105.1(4) . . . . ?
N2 C32 C33 O6B -94.5(3) . . . . ?
N2 C32 C33 C36B 95.2(7) . . . . ?
C19 P2 C25 C26 -106.59(16) . . . . ?
C19 P2 C25 C30 71.65(19) . . . . ?
C19 P2 C31 O5 -59.17(17) . . . . ?
C19 P2 C31 N2 119.04(15) . . . . ?
C19 C20 C21 C22 -1.5(3) . . . . ?
C20 C19 C24 C23 0.9(3) . . . . ?
C20 C21 C22 C23 1.3(3) . . . . ?
C21 C22 C23 C24 0.0(3) . . . . ?
C22 C23 C24 C19 -1.1(3) . . . . ?
C24 C19 C20 C21 0.4(3) . . . . ?
C25 P2 C19 C20 123.36(15) . . . . ?
C25 P2 C19 C24 -56.89(18) . . . . ?
C25 P2 C31 O5 53.86(17) . . . . ?
C25 P2 C31 N2 -127.93(15) . . . . ?
C25 C26 C27 C28 1.4(3) . . . . ?
C26 C25 C30 C29 -1.1(3) . . . . ?
C26 C27 C28 C29 -1.0(3) . . . . ?
C27 C28 C29 C30 -0.5(3) . . . . ?
C28 C29 C30 C25 1.6(3) . . . . ?
C30 C25 C26 C27 -0.4(3) . . . . ?
C31 P2 C19 C20 -125.80(15) . . . . ?
C31 P2 C19 C24 53.95(18) . . . . ?
C31 P2 C25 C26 143.47(15) . . . . ?
C31 P2 C25 C30 -38.29(19) . . . . ?
C31 N2 C32 C33 171.23(18) . . . . ?
C32 N2 C31 P2 -176.20(15) . . . . ?
C32 N2 C31 O5 1.9(3) . . . . ?
C32 C33 C36A C35A -175.8(8) . . . . ?
C32 C33 O6B C34B -173.1(4) . . . . ?
C32 C33 C36B C35B 168.3(18) . . . . ?
C33 O6A C34A C35A 0.2(9) . . . . ?
C33 O6B C34B C35B 0.8(19) . . . . ?
C34A O6A C33 C32 176.8(2) . . . . ?
C34A O6A C33 C36A 0.2(3) . . . . ?
C34A C35A C36A C33 0.7(13) . . . . ?
O3B C15 C18B C17B -3(2) . . . . ?
O3B C16B C17B C18B -2(2) . . . . ?
O6B C33 C36B C35B -2.2(19) . . . . ?
O6B C34B C35B C36B -2(3) . . . . ?
C16B C17B C18B C15 3(3) . . . . ?
C18B C15 O3B C16B 2.0(14) . . . . ?
C34B C35B C36B C33 3(3) . . . . ?
C36B C33 O6B C34B 0.9(6) . . . . ?

loop_
_exptl_oxdiff_crystal_face_indexfrac_h
_exptl_oxdiff_crystal_face_indexfrac_k
_exptl_oxdiff_crystal_face_indexfrac_l
_exptl_oxdiff_crystal_face_x
_exptl_oxdiff_crystal_face_y
_exptl_oxdiff_crystal_face_z
0.1107 7.4825 -1.8362 -0.5290 0.7670 0.3631
-0.8067 6.5883 2.0497 -0.5673 0.8235 -0.0089
4.9201 2.7113 -5.0500 -0.5765 -0.3158 0.7536
-0.3961 3.1272 -10.6918 0.4385 0.2364 0.8671
4.6513 -0.2620 4.5983 -0.8762 -0.4767 -0.0711
4.4156 -1.3649 5.5333 -0.8092 -0.5569 -0.1875
-0.1386 -7.0418 -0.5447 0.6400 -0.7484 -0.1739
1.0835 7.2110 -1.1593 -0.6769 0.6402 0.3632
0.6867 6.8995 0.7368 -0.7128 0.6756 0.1884
-0.8292 -7.0389 -0.0568 0.7023 -0.6659 -0.2519
-3.2089 2.9820 -7.9962 0.6623 0.5653 0.4917
